data_7700786
loop_
_publ_author_name
'Gazis, Theodore A.'
'Dasgupta, Ayan'
'Hill, Michael S.'
'Rawson, Jeremy M.'
'Wirth, Thomas'
'Melen, Rebecca L.'

_publ_section_title
;
 Reactions of hydrazones and hydrazides with Lewis acidic boranes.
;
_journal_issue 33
_journal_name_full 'Dalton transactions (Cambridge, England : 2003)'
_journal_page_first 12391
_journal_page_last 12395
_journal_paper_doi 10.1039/c9dt01359h
_journal_volume 48
_journal_year 2019
_chemical_formula_moiety 'C25 H13 B F6 N2'
_chemical_formula_sum 'C25 H13 B F6 N2'
_chemical_formula_weight 466.18
_space_group_crystal_system monoclinic
_space_group_IT_number 14
_space_group_name_Hall '-P 2ybc'
_space_group_name_H-M_alt 'P 1 21/c 1'
_symmetry_space_group_name_Hall '-P 2ybc'
_symmetry_space_group_name_H-M 'P 1 21/c 1'
_atom_sites_solution_hydrogens geom
_atom_sites_solution_primary direct
_audit_creation_method SHELXL-2013
_audit_update_record
;
2019-02-14 deposited with the CCDC.    2019-06-20 downloaded from the CCDC.
;
_cell_angle_alpha 90
_cell_angle_beta 115.392(7)
_cell_angle_gamma 90
_cell_formula_units_Z 4
_cell_length_a 14.8884(9)
_cell_length_b 10.6742(5)
_cell_length_c 14.1291(7)
_cell_measurement_reflns_used 4971
_cell_measurement_temperature 170.03(10)
_cell_measurement_theta_max 29.1730
_cell_measurement_theta_min 3.6940
_cell_volume 2028.5(2)
_computing_cell_refinement 'CrysAlisPro 1.171.39.45b (Rigaku OD, 2018)'
_computing_data_collection 'CrysAlisPro 1.171.39.45b (Rigaku OD, 2018)'
_computing_data_reduction 'CrysAlisPro 1.171.39.45b (Rigaku OD, 2018)'
_computing_molecular_graphics 'XSHELL and Mercury'
_computing_publication_material XCIF
_computing_structure_refinement 'SHELXL-2013 (Sheldrick, 2013)'
_computing_structure_solution SHELLXS
_diffrn_ambient_temperature 170.03(10)
_diffrn_detector_area_resol_mean 10.5082
_diffrn_measured_fraction_theta_full 0.998
_diffrn_measured_fraction_theta_max 0.954
_diffrn_measurement_device_type 'Agilent Supernova Dual Atlas with CCD Detector'
_diffrn_measurement_method 'Omega scans'
_diffrn_radiation_type MoK\a
_diffrn_radiation_wavelength 0.71073
_diffrn_reflns_av_R_equivalents 0.0201
_diffrn_reflns_av_unetI/netI 0.0283
_diffrn_reflns_Laue_measured_fraction_full 0.998
_diffrn_reflns_Laue_measured_fraction_max 0.954
_diffrn_reflns_limit_h_max 17
_diffrn_reflns_limit_h_min -19
_diffrn_reflns_limit_k_max 14
_diffrn_reflns_limit_k_min -10
_diffrn_reflns_limit_l_max 18
_diffrn_reflns_limit_l_min -17
_diffrn_reflns_number 10152
_diffrn_reflns_point_group_measured_fraction_full 0.998
_diffrn_reflns_point_group_measured_fraction_max 0.954
_diffrn_reflns_theta_full 25.242
_diffrn_reflns_theta_max 27.871
_diffrn_reflns_theta_min 3.328
_diffrn_source 'Sealed Tube'
_exptl_absorpt_coefficient_mu 0.128
_exptl_absorpt_correction_T_max 1.000
_exptl_absorpt_correction_T_min 0.601
_exptl_absorpt_correction_type gaussian
_exptl_absorpt_process_details
;
CrysAlisPro 1.171.39.45b (Rigaku Oxford Diffraction, 2018)
Numerical absorption correction based on gaussian integration over
a multifaceted crystal model
Empirical absorption correction using spherical harmonics,
implemented in SCALE3 ABSPACK scaling algorithm.
;
_exptl_crystal_colour Colourless
_exptl_crystal_density_diffrn 1.526
_exptl_crystal_description Block
_exptl_crystal_F_000 944
_exptl_crystal_size_max 0.570
_exptl_crystal_size_mid 0.265
_exptl_crystal_size_min 0.115
_refine_diff_density_max 0.295
_refine_diff_density_min -0.235
_refine_diff_density_rms 0.046
_refine_ls_extinction_method none
_refine_ls_goodness_of_fit_ref 1.038
_refine_ls_hydrogen_treatment constr
_refine_ls_matrix_type full
_refine_ls_number_parameters 307
_refine_ls_number_reflns 4614
_refine_ls_number_restraints 0
_refine_ls_restrained_S_all 1.038
_refine_ls_R_factor_all 0.0528
_refine_ls_R_factor_gt 0.0414
_refine_ls_shift/su_max 0.001
_refine_ls_shift/su_mean 0.000
_refine_ls_structure_factor_coef Fsqd
_refine_ls_weighting_details 'w=1/[\s^2^(Fo^2^)+(0.0499P)^2^+0.7555P] where P=(Fo^2^+2Fc^2^)/3'
_refine_ls_weighting_scheme calc
_refine_ls_wR_factor_gt 0.1046
_refine_ls_wR_factor_ref 0.1132
_reflns_Friedel_coverage 0.000
_reflns_number_gt 3746
_reflns_number_total 4614
_reflns_threshold_expression 'I > 2\s(I)'
_cod_data_source_file c9dt01359h2.cif
_cod_data_source_block RM1834b-2
_cod_depositor_comments
;
The following automatic conversions were performed:

'_atom_sites_solution_primary' value 'Direct' changed to 'direct'
according to
/home/data/users/saulius/crontab/automatic-downloads/rss-feeds/RSC/lib/dictionaries/cif_core.dic
dictionary named 'cif_core.dic' version 2.4.2 from 2011-04-26.

'_exptl_absorpt_correction_type' value 'Gaussian' changed to
'gaussian' according to
/home/data/users/saulius/crontab/automatic-downloads/rss-feeds/RSC/lib/dictionaries/cif_core.dic
dictionary named 'cif_core.dic' version 2.4.2 from 2011-04-26.

Automatic conversion script
Id: cif_fix_values 4973 2017-02-22 13:04:09Z antanas 

 Adding full bibliography for 7700782--7700789.cif.
;
_cod_database_code 7700786
_shelx_space_group_comment
;
The symmetry employed for this shelxl refinement is uniquely defined
by the following loop, which should always be used as a source of
symmetry information in preference to the above space-group names.
They are only intended as comments.
;
_shelx_estimated_absorpt_t_min 0.930
_shelx_estimated_absorpt_t_max 0.985
_shelxl_version_number 2013-3

loop_
_space_group_symop_operation_xyz
'x, y, z'
'-x, y+1/2, -z+1/2'
'-x, -y, -z'
'x, -y-1/2, z-1/2'

loop_
_atom_site_label
_atom_site_type_symbol
_atom_site_fract_x
_atom_site_fract_y
_atom_site_fract_z
_atom_site_U_iso_or_equiv
_atom_site_adp_type
_atom_site_occupancy
_atom_site_site_symmetry_order
_atom_site_calc_flag
_atom_site_refinement_flags_posn
_atom_site_refinement_flags_adp
B1 B 0.25655(12) 0.63436(16) 1.07817(12) 0.0254(3) Uani 1 1 d . .
C13 C 0.03481(10) 0.81768(14) 0.95212(10) 0.0245(3) Uani 1 1 d . .
C7 C -0.10285(11) 0.94717(14) 0.86166(11) 0.0258(3) Uani 1 1 d . .
C12 C -0.00602(11) 0.92040(14) 0.87538(10) 0.0251(3) Uani 1 1 d . .
C5 C -0.04579(11) 0.78150(14) 0.98352(11) 0.0256(3) Uani 1 1 d . .
C6 C -0.12804(10) 0.86011(14) 0.92764(11) 0.0255(3) Uani 1 1 d . .
C2 C -0.22279(12) 0.75546(16) 1.00403(12) 0.0328(3) Uani 1 1 d . .
H2 H -0.2816 0.7460 1.0114 0.039 Uiso 1 1 calc R U
C8 C -0.15666(12) 1.04328(15) 0.79571(12) 0.0305(3) Uani 1 1 d . .
H8 H -0.2208 1.0618 0.7869 0.037 Uiso 1 1 calc R U
C9 C -0.11240(12) 1.11119(16) 0.74319(12) 0.0326(3) Uani 1 1 d . .
H9 H -0.1474 1.1760 0.6987 0.039 Uiso 1 1 calc R U
C3 C -0.14277(12) 0.67822(16) 1.05941(13) 0.0339(4) Uani 1 1 d . .
H3 H -0.1482 0.6175 1.1039 0.041 Uiso 1 1 calc R U
C11 C 0.03815(11) 0.98817(15) 0.82278(11) 0.0290(3) Uani 1 1 d . .
H11 H 0.1025 0.9702 0.8318 0.035 Uiso 1 1 calc R U
C1 C -0.21617(11) 0.84699(15) 0.93761(12) 0.0298(3) Uani 1 1 d . .
H1 H -0.2701 0.8988 0.9003 0.036 Uiso 1 1 calc R U
C4 C -0.05397(12) 0.69033(15) 1.04932(12) 0.0317(3) Uani 1 1 d . .
H4 H -0.0006 0.6376 1.0865 0.038 Uiso 1 1 calc R U
C10 C -0.01661(12) 1.08373(16) 0.75618(12) 0.0330(4) Uani 1 1 d . .
H10 H 0.0113 1.1300 0.7198 0.040 Uiso 1 1 calc R U
N1 N 0.12404(9) 0.77933(12) 0.97661(9) 0.0262(3) Uani 1 1 d . .
N2 N 0.16299(9) 0.68717(12) 1.05165(9) 0.0285(3) Uani 1 1 d . .
H2A H 0.1284 0.6612 1.0833 0.034 Uiso 1 1 calc R U
C20 C 0.29438(11) 0.52500(15) 1.16107(11) 0.0276(3) Uani 1 1 d . .
C14 C 0.31904(10) 0.68459(14) 1.01953(11) 0.0253(3) Uani 1 1 d . .
C21 C 0.23397(11) 0.45845(16) 1.19651(12) 0.0302(3) Uani 1 1 d . .
C22 C 0.26151(13) 0.35673(16) 1.26236(12) 0.0351(4) Uani 1 1 d . .
H22 H 0.2174 0.3172 1.2834 0.042 Uiso 1 1 calc R U
C25 C 0.39085(11) 0.47789(16) 1.20251(12) 0.0318(3) Uani 1 1 d . .
C23 C 0.35790(14) 0.31676(17) 1.29545(13) 0.0387(4) Uani 1 1 d . .
C19 C 0.35393(11) 0.60779(15) 0.96361(11) 0.0286(3) Uani 1 1 d . .
C15 C 0.34347(12) 0.80933(15) 1.01783(13) 0.0340(4) Uani 1 1 d . .
C24 C 0.42444(13) 0.37532(18) 1.26697(13) 0.0389(4) Uani 1 1 d . .
H24 H 0.4895 0.3469 1.2902 0.047 Uiso 1 1 calc R U
C18 C 0.40739(13) 0.64649(19) 0.91017(13) 0.0393(4) Uani 1 1 d . .
H18 H 0.4290 0.5904 0.8740 0.047 Uiso 1 1 calc R U
C16 C 0.39585(14) 0.85692(18) 0.96551(17) 0.0491(5) Uani 1 1 d . .
H16 H 0.4093 0.9420 0.9657 0.059 Uiso 1 1 calc R U
C17 C 0.42703(14) 0.7718(2) 0.91319(16) 0.0487(5) Uani 1 1 d . .
F1 F 0.13790(7) 0.49472(10) 1.16300(8) 0.0407(3) Uani 1 1 d . .
F4 F 0.33390(8) 0.48428(9) 0.96132(8) 0.0408(3) Uani 1 1 d . .
F3 F 0.45924(7) 0.53667(10) 1.17892(8) 0.0405(3) Uani 1 1 d . .
F6 F 0.31853(8) 0.89066(10) 1.07593(10) 0.0502(3) Uani 1 1 d . .
F2 F 0.38753(9) 0.21506(11) 1.35770(9) 0.0583(3) Uani 1 1 d . .
F5 F 0.48156(11) 0.81413(15) 0.86403(13) 0.0812(5) Uani 1 1 d . .

loop_
_atom_site_aniso_label
_atom_site_aniso_U_11
_atom_site_aniso_U_22
_atom_site_aniso_U_33
_atom_site_aniso_U_23
_atom_site_aniso_U_13
_atom_site_aniso_U_12
B1 0.0261(8) 0.0265(8) 0.0245(7) -0.0029(6) 0.0118(6) 0.0019(7)
C13 0.0244(7) 0.0265(7) 0.0230(6) -0.0027(6) 0.0105(5) 0.0000(6)
C7 0.0259(7) 0.0263(7) 0.0243(6) -0.0038(6) 0.0099(6) -0.0004(6)
C12 0.0265(7) 0.0261(7) 0.0217(6) -0.0035(6) 0.0094(5) 0.0008(6)
C5 0.0247(7) 0.0256(7) 0.0273(7) -0.0043(6) 0.0119(6) -0.0006(6)
C6 0.0245(7) 0.0254(7) 0.0257(7) -0.0040(6) 0.0100(5) 0.0001(6)
C2 0.0277(8) 0.0339(9) 0.0412(8) -0.0053(7) 0.0190(7) -0.0035(7)
C8 0.0265(8) 0.0328(8) 0.0292(7) -0.0007(6) 0.0089(6) 0.0040(6)
C9 0.0359(8) 0.0306(8) 0.0269(7) 0.0035(6) 0.0092(6) 0.0053(7)
C3 0.0333(8) 0.0323(8) 0.0402(8) 0.0037(7) 0.0196(7) -0.0016(7)
C11 0.0273(8) 0.0335(8) 0.0268(7) -0.0002(6) 0.0122(6) 0.0013(6)
C1 0.0244(7) 0.0289(8) 0.0356(8) -0.0043(6) 0.0124(6) 0.0019(6)
C4 0.0270(8) 0.0324(8) 0.0357(8) 0.0041(7) 0.0135(6) 0.0032(6)
C10 0.0380(9) 0.0348(9) 0.0278(7) 0.0027(6) 0.0159(6) -0.0015(7)
N1 0.0257(6) 0.0283(7) 0.0252(6) 0.0000(5) 0.0115(5) 0.0029(5)
N2 0.0273(6) 0.0333(7) 0.0296(6) 0.0064(5) 0.0166(5) 0.0050(5)
C20 0.0291(8) 0.0314(8) 0.0249(7) -0.0006(6) 0.0141(6) 0.0036(6)
C14 0.0212(7) 0.0277(8) 0.0264(7) 0.0022(6) 0.0096(5) 0.0035(6)
C21 0.0295(8) 0.0347(8) 0.0293(7) -0.0001(6) 0.0154(6) 0.0042(6)
C22 0.0409(9) 0.0360(9) 0.0329(8) 0.0036(7) 0.0200(7) 0.0003(7)
C25 0.0289(8) 0.0394(9) 0.0296(7) 0.0032(7) 0.0150(6) 0.0040(7)
C23 0.0460(10) 0.0362(9) 0.0334(8) 0.0108(7) 0.0165(7) 0.0088(8)
C19 0.0261(7) 0.0303(8) 0.0305(7) 0.0005(6) 0.0131(6) 0.0021(6)
C15 0.0275(8) 0.0289(8) 0.0457(9) 0.0012(7) 0.0158(7) 0.0048(6)
C24 0.0333(9) 0.0462(10) 0.0370(8) 0.0093(8) 0.0147(7) 0.0129(8)
C18 0.0359(9) 0.0530(11) 0.0362(8) 0.0048(8) 0.0224(7) 0.0071(8)
C16 0.0404(10) 0.0337(10) 0.0779(14) 0.0183(9) 0.0300(10) 0.0026(8)
C17 0.0416(10) 0.0581(13) 0.0592(11) 0.0256(10) 0.0337(9) 0.0084(9)
F1 0.0310(5) 0.0476(6) 0.0508(6) 0.0154(5) 0.0245(4) 0.0085(4)
F4 0.0472(6) 0.0309(5) 0.0545(6) -0.0100(5) 0.0315(5) -0.0023(4)
F3 0.0269(5) 0.0546(6) 0.0436(5) 0.0148(5) 0.0186(4) 0.0087(4)
F6 0.0444(6) 0.0310(5) 0.0791(8) -0.0164(5) 0.0302(6) -0.0004(5)
F2 0.0602(8) 0.0534(7) 0.0630(7) 0.0332(6) 0.0281(6) 0.0188(6)
F5 0.0801(9) 0.0865(11) 0.1130(11) 0.0469(9) 0.0756(9) 0.0145(8)

loop_
_atom_type_symbol
_atom_type_description
_atom_type_scat_dispersion_real
_atom_type_scat_dispersion_imag
_atom_type_scat_source
C C 0.0033 0.0016 'International Tables Vol C Tables 4.2.6.8 and 6.1.1.4'
H H 0.0000 0.0000 'International Tables Vol C Tables 4.2.6.8 and 6.1.1.4'
N N 0.0061 0.0033 'International Tables Vol C Tables 4.2.6.8 and 6.1.1.4'
B B 0.0013 0.0007 'International Tables Vol C Tables 4.2.6.8 and 6.1.1.4'
F F 0.0171 0.0103 'International Tables Vol C Tables 4.2.6.8 and 6.1.1.4'

loop_
_geom_angle_atom_site_label_1
_geom_angle_atom_site_label_2
_geom_angle_atom_site_label_3
_geom_angle
N2 B1 C20 119.71(13)
N2 B1 C14 117.76(13)
C20 B1 C14 122.49(13)
N1 C13 C12 119.06(13)
N1 C13 C5 134.74(14)
C12 C13 C5 106.20(12)
C8 C7 C12 120.56(14)
C8 C7 C6 131.38(14)
C12 C7 C6 108.06(13)
C11 C12 C7 121.05(14)
C11 C12 C13 129.74(13)
C7 C12 C13 109.18(12)
C4 C5 C6 119.14(13)
C4 C5 C13 133.75(14)
C6 C5 C13 107.08(13)
C1 C6 C5 120.97(14)
C1 C6 C7 129.56(14)
C5 C6 C7 109.45(12)
C3 C2 C1 120.59(14)
C3 C2 H2 119.7
C1 C2 H2 119.7
C7 C8 C9 118.38(14)
C7 C8 H8 120.8
C9 C8 H8 120.8
C10 C9 C8 120.98(15)
C10 C9 H9 119.5
C8 C9 H9 119.5
C2 C3 C4 120.74(15)
C2 C3 H3 119.6
C4 C3 H3 119.6
C12 C11 C10 118.02(14)
C12 C11 H11 121.0
C10 C11 H11 121.0
C6 C1 C2 119.02(14)
C6 C1 H1 120.5
C2 C1 H1 120.5
C5 C4 C3 119.54(15)
C5 C4 H4 120.2
C3 C4 H4 120.2
C9 C10 C11 121.01(15)
C9 C10 H10 119.5
C11 C10 H10 119.5
C13 N1 N2 118.60(12)
N1 N2 B1 122.44(12)
N1 N2 H2A 118.8
B1 N2 H2A 118.8
C25 C20 C21 111.86(14)
C25 C20 B1 123.75(14)
C21 C20 B1 124.27(14)
C15 C14 C19 113.21(14)
C15 C14 B1 123.62(13)
C19 C14 B1 123.16(14)
F1 C21 C22 115.22(14)
F1 C21 C20 118.33(14)
C22 C21 C20 126.44(15)
C23 C22 C21 116.18(15)
C23 C22 H22 121.9
C21 C22 H22 121.9
F3 C25 C24 115.73(14)
F3 C25 C20 118.58(14)
C24 C25 C20 125.69(15)
F2 C23 C24 118.95(16)
F2 C23 C22 118.34(16)
C24 C23 C22 122.71(16)
F4 C19 C18 117.04(14)
F4 C19 C14 117.33(13)
C18 C19 C14 125.63(16)
F6 C15 C16 117.01(16)
F6 C15 C14 117.70(14)
C16 C15 C14 125.20(16)
C23 C24 C25 117.06(15)
C23 C24 H24 121.5
C25 C24 H24 121.5
C17 C18 C19 116.34(16)
C17 C18 H18 121.8
C19 C18 H18 121.8
C17 C16 C15 116.37(17)
C17 C16 H16 121.8
C15 C16 H16 121.8
F5 C17 C18 118.60(18)
F5 C17 C16 118.15(19)
C18 C17 C16 123.23(16)

loop_
_geom_bond_atom_site_label_1
_geom_bond_atom_site_label_2
_geom_bond_distance
B1 N2 1.397(2)
B1 C20 1.577(2)
B1 C14 1.581(2)
C13 N1 1.2877(19)
C13 C12 1.477(2)
C13 C5 1.497(2)
C7 C8 1.387(2)
C7 C12 1.399(2)
C7 C6 1.474(2)
C12 C11 1.388(2)
C5 C4 1.387(2)
C5 C6 1.413(2)
C6 C1 1.386(2)
C2 C3 1.383(2)
C2 C1 1.387(2)
C2 H2 0.9300
C8 C9 1.389(2)
C8 H8 0.9300
C9 C10 1.389(2)
C9 H9 0.9300
C3 C4 1.395(2)
C3 H3 0.9300
C11 C10 1.390(2)
C11 H11 0.9300
C1 H1 0.9300
C4 H4 0.9300
C10 H10 0.9300
N1 N2 1.3787(17)
N2 H2A 0.8600
C20 C25 1.392(2)
C20 C21 1.397(2)
C14 C15 1.383(2)
C14 C19 1.385(2)
C21 F1 1.3561(17)
C21 C22 1.373(2)
C22 C23 1.373(2)
C22 H22 0.9300
C25 F3 1.3538(18)
C25 C24 1.374(2)
C23 F2 1.3468(19)
C23 C24 1.370(3)
C19 F4 1.3490(18)
C19 C18 1.375(2)
C15 F6 1.3517(19)
C15 C16 1.381(2)
C24 H24 0.9300
C18 C17 1.366(3)
C18 H18 0.9300
C16 C17 1.372(3)
C16 H16 0.9300
C17 F5 1.353(2)
